data_4129990
loop_
_publ_author_name
'Hu, Pan'
'Lee, Sangsu'
'Herng, Tun Seng'
'Aratani, Naoki'
'Gon\,calves, Th\'eo P'
'Qi, Qingbiao'
'Shi, Xueliang'
'Yamada, Hiroko'
'Huang, Kuo-Wei'
'Ding, Jun'
'Kim, Dongho'
'Wu, Jishan'

_publ_section_title
;
 Toward Tetraradicaloid: The Effect of Fusion Mode on Radical Character
 and Chemical Reactivity.
;
_journal_issue 3
_journal_name_full 'Journal of the American Chemical Society'
_journal_page_first 1065
_journal_page_last 1077
_journal_paper_doi 10.1021/jacs.5b12532
_journal_volume 138
_journal_year 2016
_chemical_formula_sum 'C58 H60 O2'
_chemical_formula_weight 789.06
_space_group_crystal_system monoclinic
_space_group_IT_number 15
_space_group_name_Hall '-C 2yc'
_space_group_name_H-M_alt 'C 1 2/c 1'
_atom_sites_solution_hydrogens geom
_audit_creation_method SHELXL-2014
_cell_angle_alpha 90
_cell_angle_beta 119.4610(18)
_cell_angle_gamma 90
_cell_formula_units_Z 8
_cell_length_a 26.3642(16)
_cell_length_b 16.1386(9)
_cell_length_c 23.420(2)
_cell_measurement_reflns_used 9207
_cell_measurement_temperature 100(2)
_cell_measurement_theta_max 28.31
_cell_measurement_theta_min 2.52
_cell_volume 8676.2(10)
_computing_cell_refinement 'Bruker SAINT'
_computing_data_collection 'Bruker APEX2'
_computing_data_reduction 'Bruker SAINT'
_computing_molecular_graphics 'Bruker SHELXTL'
_computing_publication_material 'Bruker SHELXTL'
_computing_structure_refinement 'SHELXL-2014 (Sheldrick, 2014)'
_computing_structure_solution 'SHELXS-97 (Sheldrick 2008)'
_diffrn_ambient_temperature 100(2)
_diffrn_measured_fraction_theta_full 0.999
_diffrn_measured_fraction_theta_max 1.000
_diffrn_measurement_device_type 'Bruker D8 Venture'
_diffrn_measurement_method '\f and \w scans'
_diffrn_radiation_type MoK\a
_diffrn_radiation_wavelength 0.71073
_diffrn_reflns_av_R_equivalents 0.0332
_diffrn_reflns_av_unetI/netI 0.0136
_diffrn_reflns_Laue_measured_fraction_full 0.999
_diffrn_reflns_Laue_measured_fraction_max 1.000
_diffrn_reflns_limit_h_max 35
_diffrn_reflns_limit_h_min -34
_diffrn_reflns_limit_k_max 21
_diffrn_reflns_limit_k_min -21
_diffrn_reflns_limit_l_max 31
_diffrn_reflns_limit_l_min -31
_diffrn_reflns_number 163291
_diffrn_reflns_point_group_measured_fraction_full 0.999
_diffrn_reflns_point_group_measured_fraction_max 1.000
_diffrn_reflns_theta_full 25.242
_diffrn_reflns_theta_max 28.282
_diffrn_reflns_theta_min 1.911
_exptl_absorpt_coefficient_mu 0.071
_exptl_absorpt_correction_T_max 0.7457
_exptl_absorpt_correction_T_min 0.7251
_exptl_absorpt_correction_type multi-scan
_exptl_crystal_colour Dark_Red
_exptl_crystal_density_diffrn 1.208
_exptl_crystal_density_meas ?
_exptl_crystal_density_method 'Not Measured'
_exptl_crystal_description Block
_exptl_crystal_F_000 3392
_exptl_crystal_size_max 0.260
_exptl_crystal_size_mid 0.240
_exptl_crystal_size_min 0.200
_refine_diff_density_max 0.548
_refine_diff_density_min -0.248
_refine_diff_density_rms 0.056
_refine_ls_extinction_method none
_refine_ls_goodness_of_fit_ref 1.021
_refine_ls_hydrogen_treatment constr
_refine_ls_matrix_type full
_refine_ls_number_parameters 549
_refine_ls_number_reflns 10778
_refine_ls_number_restraints 0
_refine_ls_restrained_S_all 1.021
_refine_ls_R_factor_all 0.0613
_refine_ls_R_factor_gt 0.0513
_refine_ls_shift/su_max 0.001
_refine_ls_shift/su_mean 0.000
_refine_ls_structure_factor_coef Fsqd
_refine_ls_weighting_details 'w=1/[\s^2^(Fo^2^)+(0.0834P)^2^+8.1120P] where P=(Fo^2^+2Fc^2^)/3'
_refine_ls_weighting_scheme calc
_refine_ls_wR_factor_gt 0.1386
_refine_ls_wR_factor_ref 0.1481
_reflns_Friedel_coverage 0.000
_reflns_number_gt 9068
_reflns_number_total 10778
_reflns_threshold_expression 'I > 2\s(I)'
_cod_data_source_file ja5b12532_si_005.cif
_cod_data_source_block E379
_cod_depositor_comments
;
The following automatic conversions were performed:

data item '_exptl_absorpt_correction_type' value 'Multi-scan' was
changed to 'multi-scan' in accordance with the
/home/saulius/struct/COD-crude-data/automatic-downloads/DataCite-retrospective/ACS/depositions/lib/dictionaries/cif_core.dic
dictionary named 'cif_core.dic' version 2.4.2 last updated on
2011-04-26.

data item '_exptl_crystal_density_meas' value 'Not Measured' was
changed to '?' -- the value is perceived as not measured.

Automatic conversion script
Id: cif_fix_values 6909 2019-04-08 15:41:33Z antanas 
;
_cod_original_cell_volume 8676.1(11)
_cod_original_sg_symbol_H-M 'C 2/c'
_cod_database_code 4129990
_shelx_space_group_comment
; 
The symmetry employed for this shelxl refinement is uniquely defined 
by the following loop, which should always be used as a source of 
symmetry information in preference to the above space-group names. 
They are only intended as comments. 
;
_shelx_estimated_absorpt_t_min 0.982
_shelx_estimated_absorpt_t_max 0.986
_shelxl_version_number 2014-3

loop_
_space_group_symop_operation_xyz
'x, y, z'
'-x, y, -z+1/2'
'x+1/2, y+1/2, z'
'-x+1/2, y+1/2, -z+1/2'
'-x, -y, -z'
'x, -y, z-1/2'
'-x+1/2, -y+1/2, -z'
'x+1/2, -y+1/2, z-1/2'

loop_
_atom_site_label
_atom_site_type_symbol
_atom_site_fract_x
_atom_site_fract_y
_atom_site_fract_z
_atom_site_U_iso_or_equiv
_atom_site_adp_type
_atom_site_occupancy
_atom_site_site_symmetry_order
_atom_site_calc_flag
_atom_site_refinement_flags_posn
_atom_site_refinement_flags_adp
O1 O 0.58775(4) 0.67289(5) 0.41942(5) 0.02263(19) Uani 1 1 d . .
O2 O 0.34427(4) 0.59821(6) 0.39534(5) 0.0285(2) Uani 1 1 d . .
C1 C 0.78771(5) 0.82262(7) 0.52187(6) 0.0169(2) Uani 1 1 d . .
C2 C 0.81005(5) 0.74416(7) 0.53000(6) 0.0186(2) Uani 1 1 d . .
H2 H 0.8512 0.7383 0.5507 0.022 Uiso 1 1 calc R U
C3 C 0.77533(5) 0.67025(7) 0.50924(6) 0.0178(2) Uani 1 1 d . .
C4 C 0.80271(5) 0.59430(7) 0.51922(6) 0.0195(2) Uani 1 1 d . .
C5 C 0.76905(5) 0.51922(7) 0.49993(6) 0.0198(2) Uani 1 1 d . .
C6 C 0.79609(6) 0.44191(8) 0.51114(7) 0.0237(3) Uani 1 1 d . .
H6 H 0.8374 0.4392 0.5324 0.028 Uiso 1 1 calc R U
C7 C 0.76378(6) 0.36816(8) 0.49176(7) 0.0265(3) Uani 1 1 d . .
H7 H 0.7832 0.3164 0.4992 0.032 Uiso 1 1 calc R U
C8 C 0.70453(6) 0.37068(8) 0.46231(6) 0.0248(3) Uani 1 1 d . .
H8 H 0.6829 0.3205 0.4490 0.030 Uiso 1 1 calc R U
C9 C 0.67476(6) 0.44745(8) 0.45123(6) 0.0213(2) Uani 1 1 d . .
C10 C 0.61356(6) 0.45028(8) 0.42305(6) 0.0241(3) Uani 1 1 d . .
H10 H 0.5919 0.4001 0.4110 0.029 Uiso 1 1 calc R U
C11 C 0.58519(6) 0.52392(8) 0.41297(6) 0.0232(3) Uani 1 1 d . .
H11 H 0.5441 0.5243 0.3946 0.028 Uiso 1 1 calc R U
C12 C 0.61578(5) 0.59945(8) 0.42924(6) 0.0196(2) Uani 1 1 d . .
C13 C 0.67718(5) 0.60114(7) 0.45768(6) 0.0175(2) Uani 1 1 d . .
C14 C 0.70655(5) 0.52338(7) 0.46916(6) 0.0185(2) Uani 1 1 d . .
C15 C 0.52579(5) 0.67511(9) 0.39683(7) 0.0244(3) Uani 1 1 d . .
H15A H 0.5160 0.7280 0.4105 0.029 Uiso 1 1 calc R U
H15B H 0.5156 0.6293 0.4175 0.029 Uiso 1 1 calc R U
C16 C 0.49012(6) 0.66694(9) 0.32258(6) 0.0251(3) Uani 1 1 d . .
H16A H 0.5028 0.6168 0.3086 0.030 Uiso 1 1 calc R U
H16B H 0.4976 0.7156 0.3020 0.030 Uiso 1 1 calc R U
C17 C 0.42471(6) 0.66096(9) 0.29857(7) 0.0267(3) Uani 1 1 d . .
H17A H 0.4177 0.6154 0.3222 0.032 Uiso 1 1 calc R U
H17B H 0.4114 0.7132 0.3092 0.032 Uiso 1 1 calc R U
C18 C 0.38898(6) 0.64530(9) 0.22483(7) 0.0263(3) Uani 1 1 d . .
H18A H 0.4026 0.5932 0.2144 0.032 Uiso 1 1 calc R U
H18B H 0.3962 0.6909 0.2015 0.032 Uiso 1 1 calc R U
C19 C 0.32316(6) 0.63886(9) 0.19922(7) 0.0282(3) Uani 1 1 d . .
H19A H 0.3043 0.6149 0.1545 0.034 Uiso 1 1 calc R U
H19B H 0.3164 0.6003 0.2277 0.034 Uiso 1 1 calc R U
C20 C 0.29461(7) 0.72080(10) 0.19696(9) 0.0375(4) Uani 1 1 d . .
H20A H 0.3138 0.7459 0.2407 0.056 Uiso 1 1 calc R U
H20B H 0.2533 0.7118 0.1827 0.056 Uiso 1 1 calc R U
H20C H 0.2982 0.7579 0.1660 0.056 Uiso 1 1 calc R U
C21 C 0.86773(5) 0.59022(7) 0.54842(7) 0.0213(2) Uani 1 1 d . .
C22 C 0.90394(6) 0.58308(9) 0.61626(7) 0.0286(3) Uani 1 1 d . .
C23 C 0.96449(6) 0.58170(10) 0.64194(8) 0.0338(3) Uani 1 1 d . .
H23 H 0.9890 0.5760 0.6880 0.041 Uiso 1 1 calc R U
C24 C 0.98957(6) 0.58843(9) 0.60232(8) 0.0310(3) Uani 1 1 d . .
C25 C 0.95299(6) 0.59602(8) 0.53516(7) 0.0277(3) Uani 1 1 d . .
H25 H 0.9696 0.6008 0.5073 0.033 Uiso 1 1 calc R U
C26 C 0.89249(6) 0.59679(8) 0.50745(7) 0.0240(3) Uani 1 1 d . .
C27 C 0.87858(7) 0.58032(13) 0.66150(8) 0.0444(4) Uani 1 1 d . .
H27A H 0.8690 0.6367 0.6686 0.067 Uiso 1 1 calc R U
H27B H 0.9071 0.5561 0.7036 0.067 Uiso 1 1 calc R U
H27C H 0.8432 0.5464 0.6417 0.067 Uiso 1 1 calc R U
C28 C 1.05513(7) 0.58885(11) 0.63065(10) 0.0422(4) Uani 1 1 d . .
H28A H 1.0740 0.5726 0.6769 0.063 Uiso 1 1 calc R U
H28B H 1.0679 0.6446 0.6270 0.063 Uiso 1 1 calc R U
H28C H 1.0658 0.5496 0.6064 0.063 Uiso 1 1 calc R U
C29 C 0.85473(7) 0.60785(11) 0.43472(7) 0.0349(3) Uani 1 1 d . .
H29A H 0.8403 0.6650 0.4254 0.052 Uiso 1 1 calc R U
H29B H 0.8217 0.5695 0.4184 0.052 Uiso 1 1 calc R U
H29C H 0.8776 0.5963 0.4129 0.052 Uiso 1 1 calc R U
C30 C 0.53391(5) 0.42508(7) 0.51148(6) 0.0159(2) Uani 1 1 d . .
C31 C 0.55340(5) 0.48875(7) 0.55630(6) 0.0162(2) Uani 1 1 d . .
H31 H 0.5893 0.4816 0.5957 0.019 Uiso 1 1 calc R U
C32 C 0.52274(5) 0.56511(7) 0.54698(5) 0.0158(2) Uani 1 1 d . .
C33 C 0.54810(5) 0.62893(7) 0.59180(6) 0.0174(2) Uani 1 1 d . .
C34 C 0.52054(5) 0.70900(7) 0.57893(6) 0.0182(2) Uani 1 1 d . .
C35 C 0.54811(6) 0.77634(8) 0.62010(6) 0.0221(3) Uani 1 1 d . .
H35 H 0.5860 0.7692 0.6566 0.026 Uiso 1 1 calc R U
C36 C 0.52127(6) 0.85415(8) 0.60888(6) 0.0238(3) Uani 1 1 d . .
H36 H 0.5413 0.8993 0.6371 0.029 Uiso 1 1 calc R U
C37 C 0.46618(6) 0.86512(8) 0.55734(6) 0.0231(3) Uani 1 1 d . .
H37 H 0.4480 0.9178 0.5501 0.028 Uiso 1 1 calc R U
C38 C 0.43601(5) 0.79836(8) 0.51457(6) 0.0208(2) Uani 1 1 d . .
C39 C 0.37829(6) 0.80760(8) 0.46336(7) 0.0261(3) Uani 1 1 d . .
H39 H 0.3601 0.8604 0.4553 0.031 Uiso 1 1 calc R U
C40 C 0.34806(6) 0.74170(9) 0.42505(7) 0.0282(3) Uani 1 1 d . .
H40 H 0.3084 0.7485 0.3924 0.034 Uiso 1 1 calc R U
C41 C 0.37489(5) 0.66390(8) 0.43342(6) 0.0223(3) Uani 1 1 d . .
C42 C 0.43381(5) 0.65217(7) 0.48016(6) 0.0174(2) Uani 1 1 d . .
C43 C 0.46337(5) 0.71978(7) 0.52357(6) 0.0177(2) Uani 1 1 d . .
C44 C 0.28261(5) 0.59282(9) 0.37445(7) 0.0261(3) Uani 1 1 d . .
H44A H 0.2739 0.6288 0.4028 0.031 Uiso 1 1 calc R U
H44B H 0.2729 0.5351 0.3797 0.031 Uiso 1 1 calc R U
C45 C 0.24522(6) 0.61907(9) 0.30353(7) 0.0260(3) Uani 1 1 d . .
H45A H 0.2543 0.5837 0.2752 0.031 Uiso 1 1 calc R U
H45B H 0.2545 0.6771 0.2984 0.031 Uiso 1 1 calc R U
C46 C 0.18018(5) 0.61196(9) 0.28149(7) 0.0266(3) Uani 1 1 d . .
H46A H 0.1574 0.6216 0.2336 0.032 Uiso 1 1 calc R U
H46B H 0.1719 0.5549 0.2901 0.032 Uiso 1 1 calc R U
C47 C 0.15989(6) 0.67312(9) 0.31600(7) 0.0289(3) Uani 1 1 d . .
H47A H 0.1841 0.6652 0.3640 0.035 Uiso 1 1 calc R U
H47B H 0.1668 0.7301 0.3058 0.035 Uiso 1 1 calc R U
C48 C 0.09625(6) 0.66504(11) 0.29742(8) 0.0351(3) Uani 1 1 d . .
H48A H 0.0717 0.6738 0.2496 0.042 Uiso 1 1 calc R U
H48B H 0.0890 0.6081 0.3074 0.042 Uiso 1 1 calc R U
C49 C 0.07840(6) 0.72623(10) 0.33327(8) 0.0338(3) Uani 1 1 d . .
H49A H 0.0998 0.7144 0.3804 0.051 Uiso 1 1 calc R U
H49B H 0.0365 0.7213 0.3172 0.051 Uiso 1 1 calc R U
H49C H 0.0873 0.7826 0.3254 0.051 Uiso 1 1 calc R U
C50 C 0.60533(5) 0.61649(7) 0.65298(6) 0.0172(2) Uani 1 1 d . .
C51 C 0.65748(5) 0.62172(8) 0.65095(6) 0.0210(2) Uani 1 1 d . .
C52 C 0.71010(5) 0.60810(8) 0.70815(6) 0.0236(3) Uani 1 1 d . .
H52 H 0.7454 0.6116 0.7067 0.028 Uiso 1 1 calc R U
C53 C 0.71229(6) 0.58953(8) 0.76725(6) 0.0239(3) Uani 1 1 d . .
C54 C 0.66041(6) 0.58550(8) 0.76875(6) 0.0230(3) Uani 1 1 d . .
H54 H 0.6614 0.5735 0.8090 0.028 Uiso 1 1 calc R U
C55 C 0.60667(5) 0.59858(7) 0.71252(6) 0.0196(2) Uani 1 1 d . .
C56 C 0.65700(6) 0.63855(10) 0.58748(7) 0.0302(3) Uani 1 1 d . .
H56A H 0.6443 0.5887 0.5601 0.045 Uiso 1 1 calc R U
H56B H 0.6963 0.6538 0.5967 0.045 Uiso 1 1 calc R U
H56C H 0.6301 0.6841 0.5644 0.045 Uiso 1 1 calc R U
C57 C 0.76975(7) 0.57160(10) 0.82748(7) 0.0360(3) Uani 1 1 d . .
H57A H 0.7820 0.5150 0.8250 0.054 Uiso 1 1 calc R U
H57B H 0.7655 0.5772 0.8666 0.054 Uiso 1 1 calc R U
H57C H 0.7991 0.6109 0.8300 0.054 Uiso 1 1 calc R U
C58 C 0.55134(6) 0.59192(9) 0.71615(7) 0.0277(3) Uani 1 1 d . .
H58A H 0.5609 0.5798 0.7614 0.042 Uiso 1 1 calc R U
H58B H 0.5271 0.5472 0.6872 0.042 Uiso 1 1 calc R U
H58C H 0.5300 0.6444 0.7022 0.042 Uiso 1 1 calc R U

loop_
_atom_site_aniso_label
_atom_site_aniso_U_11
_atom_site_aniso_U_22
_atom_site_aniso_U_33
_atom_site_aniso_U_23
_atom_site_aniso_U_13
_atom_site_aniso_U_12
O1 0.0161(4) 0.0211(4) 0.0280(5) -0.0003(3) 0.0087(4) -0.0028(3)
O2 0.0120(4) 0.0303(5) 0.0329(5) -0.0123(4) 0.0030(4) 0.0015(3)
C1 0.0181(5) 0.0174(5) 0.0168(5) -0.0015(4) 0.0099(4) -0.0033(4)
C2 0.0169(5) 0.0182(6) 0.0218(6) -0.0009(4) 0.0104(5) -0.0026(4)
C3 0.0190(5) 0.0165(5) 0.0196(5) -0.0005(4) 0.0108(5) -0.0017(4)
C4 0.0194(6) 0.0185(6) 0.0221(6) -0.0004(4) 0.0113(5) -0.0016(4)
C5 0.0244(6) 0.0165(6) 0.0211(6) 0.0000(4) 0.0132(5) -0.0011(4)
C6 0.0267(6) 0.0190(6) 0.0278(6) 0.0006(5) 0.0153(5) 0.0005(5)
C7 0.0367(7) 0.0158(6) 0.0302(7) 0.0008(5) 0.0188(6) 0.0010(5)
C8 0.0343(7) 0.0151(6) 0.0247(6) -0.0010(5) 0.0142(6) -0.0056(5)
C9 0.0278(6) 0.0178(6) 0.0189(6) -0.0005(4) 0.0120(5) -0.0048(5)
C10 0.0274(6) 0.0204(6) 0.0218(6) -0.0012(5) 0.0099(5) -0.0097(5)
C11 0.0210(6) 0.0247(6) 0.0209(6) -0.0005(5) 0.0080(5) -0.0076(5)
C12 0.0213(6) 0.0201(6) 0.0169(5) -0.0003(4) 0.0091(5) -0.0037(4)
C13 0.0203(6) 0.0169(5) 0.0165(5) -0.0009(4) 0.0100(5) -0.0037(4)
C14 0.0238(6) 0.0174(6) 0.0165(5) -0.0007(4) 0.0115(5) -0.0037(4)
C15 0.0169(6) 0.0286(7) 0.0284(6) -0.0011(5) 0.0116(5) -0.0034(5)
C16 0.0193(6) 0.0308(7) 0.0254(6) 0.0017(5) 0.0112(5) -0.0015(5)
C17 0.0203(6) 0.0342(7) 0.0264(6) -0.0001(5) 0.0120(5) -0.0005(5)
C18 0.0217(6) 0.0322(7) 0.0265(6) 0.0006(5) 0.0130(5) 0.0012(5)
C19 0.0215(6) 0.0361(7) 0.0253(6) -0.0020(5) 0.0102(5) -0.0016(5)
C20 0.0250(7) 0.0415(9) 0.0447(9) 0.0105(7) 0.0162(6) 0.0078(6)
C21 0.0200(6) 0.0161(5) 0.0281(6) 0.0009(5) 0.0120(5) 0.0010(4)
C22 0.0237(6) 0.0319(7) 0.0305(7) 0.0070(6) 0.0137(6) 0.0030(5)
C23 0.0237(7) 0.0402(8) 0.0314(7) 0.0091(6) 0.0090(6) 0.0036(6)
C24 0.0217(6) 0.0266(7) 0.0434(8) 0.0048(6) 0.0150(6) 0.0028(5)
C25 0.0248(7) 0.0245(6) 0.0391(8) -0.0003(5) 0.0198(6) -0.0003(5)
C26 0.0243(6) 0.0186(6) 0.0308(7) -0.0020(5) 0.0150(5) -0.0012(5)
C27 0.0320(8) 0.0713(12) 0.0320(8) 0.0131(8) 0.0174(7) 0.0054(8)
C28 0.0224(7) 0.0472(9) 0.0533(10) 0.0098(8) 0.0158(7) 0.0036(6)
C29 0.0301(7) 0.0478(9) 0.0294(7) -0.0067(6) 0.0167(6) -0.0094(6)
C30 0.0128(5) 0.0183(5) 0.0155(5) -0.0005(4) 0.0062(4) -0.0011(4)
C31 0.0128(5) 0.0191(5) 0.0147(5) -0.0006(4) 0.0053(4) -0.0008(4)
C32 0.0129(5) 0.0187(5) 0.0142(5) -0.0009(4) 0.0054(4) -0.0012(4)
C33 0.0153(5) 0.0192(6) 0.0156(5) -0.0013(4) 0.0062(4) -0.0011(4)
C34 0.0178(5) 0.0190(6) 0.0173(5) -0.0013(4) 0.0082(4) -0.0009(4)
C35 0.0211(6) 0.0207(6) 0.0196(6) -0.0025(5) 0.0064(5) -0.0012(5)
C36 0.0269(6) 0.0191(6) 0.0231(6) -0.0044(5) 0.0103(5) -0.0023(5)
C37 0.0270(6) 0.0176(6) 0.0247(6) -0.0003(5) 0.0126(5) 0.0031(5)
C38 0.0216(6) 0.0207(6) 0.0203(6) -0.0007(5) 0.0104(5) 0.0023(5)
C39 0.0230(6) 0.0247(6) 0.0261(6) -0.0014(5) 0.0087(5) 0.0081(5)
C40 0.0188(6) 0.0306(7) 0.0266(7) -0.0039(5) 0.0045(5) 0.0075(5)
C41 0.0169(6) 0.0245(6) 0.0218(6) -0.0052(5) 0.0067(5) 0.0015(5)
C42 0.0156(5) 0.0197(5) 0.0164(5) -0.0013(4) 0.0074(4) 0.0003(4)
C43 0.0174(5) 0.0187(5) 0.0173(5) -0.0008(4) 0.0088(4) 0.0004(4)
C44 0.0147(6) 0.0334(7) 0.0247(6) -0.0018(5) 0.0055(5) 0.0016(5)
C45 0.0184(6) 0.0346(7) 0.0235(6) -0.0011(5) 0.0091(5) 0.0011(5)
C46 0.0150(6) 0.0363(7) 0.0216(6) -0.0002(5) 0.0036(5) 0.0020(5)
C47 0.0217(6) 0.0337(7) 0.0285(7) -0.0001(6) 0.0102(5) 0.0009(5)
C48 0.0213(7) 0.0457(9) 0.0335(8) -0.0041(6) 0.0099(6) 0.0023(6)
C49 0.0266(7) 0.0416(8) 0.0343(8) 0.0024(6) 0.0157(6) 0.0050(6)
C50 0.0161(5) 0.0154(5) 0.0154(5) -0.0035(4) 0.0041(4) -0.0011(4)
C51 0.0191(6) 0.0227(6) 0.0181(6) -0.0024(5) 0.0069(5) -0.0036(5)
C52 0.0164(6) 0.0268(6) 0.0231(6) -0.0038(5) 0.0061(5) -0.0036(5)
C53 0.0218(6) 0.0208(6) 0.0183(6) -0.0031(5) 0.0015(5) -0.0009(5)
C54 0.0278(6) 0.0218(6) 0.0153(5) -0.0022(4) 0.0075(5) -0.0018(5)
C55 0.0217(6) 0.0170(5) 0.0187(6) -0.0042(4) 0.0089(5) -0.0025(4)
C56 0.0224(6) 0.0457(8) 0.0214(6) -0.0003(6) 0.0099(5) -0.0074(6)
C57 0.0282(7) 0.0400(8) 0.0212(7) -0.0004(6) -0.0022(6) 0.0012(6)
C58 0.0267(7) 0.0349(7) 0.0244(6) -0.0039(5) 0.0147(5) -0.0033(5)

loop_
_atom_type_symbol
_atom_type_description
_atom_type_scat_dispersion_real
_atom_type_scat_dispersion_imag
_atom_type_scat_source
C C 0.0033 0.0016 'International Tables Vol C Tables 4.2.6.8 and 6.1.1.4'
H H 0.0000 0.0000 'International Tables Vol C Tables 4.2.6.8 and 6.1.1.4'
O O 0.0106 0.0060 'International Tables Vol C Tables 4.2.6.8 and 6.1.1.4'

loop_
_geom_angle_atom_site_label_1
_geom_angle_atom_site_label_2
_geom_angle_atom_site_label_3
_geom_angle
_geom_angle_site_symmetry_1
_geom_angle_site_symmetry_3
C12 O1 C15 120.43(10) . .
C41 O2 C44 118.13(10) . .
C2 C1 C3 116.75(10) . 7_666
C2 C1 C13 124.69(11) . 7_666
C3 C1 C13 118.57(10) 7_666 7_666
C1 C2 C3 124.21(11) . .
C1 C2 H2 117.9 . .
C3 C2 H2 117.9 . .
C4 C3 C2 119.11(11) . .
C4 C3 C1 121.84(11) . 7_666
C2 C3 C1 119.04(10) . 7_666
C3 C4 C5 120.27(11) . .
C3 C4 C21 119.97(11) . .
C5 C4 C21 119.73(11) . .
C6 C5 C4 121.01(11) . .
C6 C5 C14 119.26(11) . .
C4 C5 C14 119.73(11) . .
C5 C6 C7 121.65(12) . .
C5 C6 H6 119.2 . .
C7 C6 H6 119.2 . .
C8 C7 C6 120.05(12) . .
C8 C7 H7 120.0 . .
C6 C7 H7 120.0 . .
C7 C8 C9 120.75(12) . .
C7 C8 H8 119.6 . .
C9 C8 H8 119.6 . .
C10 C9 C8 121.02(11) . .
C10 C9 C14 118.73(11) . .
C8 C9 C14 120.24(12) . .
C11 C10 C9 120.89(11) . .
C11 C10 H10 119.6 . .
C9 C10 H10 119.6 . .
C10 C11 C12 121.09(12) . .
C10 C11 H11 119.5 . .
C12 C11 H11 119.5 . .
O1 C12 C11 121.30(11) . .
O1 C12 C13 117.71(10) . .
C11 C12 C13 120.98(11) . .
C12 C13 C14 117.39(10) . .
C12 C13 C1 124.07(11) . 7_666
C14 C13 C1 118.50(10) . 7_666
C9 C14 C13 120.90(11) . .
C9 C14 C5 118.01(11) . .
C13 C14 C5 121.08(10) . .
O1 C15 C16 111.54(11) . .
O1 C15 H15A 109.3 . .
C16 C15 H15A 109.3 . .
O1 C15 H15B 109.3 . .
C16 C15 H15B 109.3 . .
H15A C15 H15B 108.0 . .
C15 C16 C17 112.11(11) . .
C15 C16 H16A 109.2 . .
C17 C16 H16A 109.2 . .
C15 C16 H16B 109.2 . .
C17 C16 H16B 109.2 . .
H16A C16 H16B 107.9 . .
C18 C17 C16 112.49(11) . .
C18 C17 H17A 109.1 . .
C16 C17 H17A 109.1 . .
C18 C17 H17B 109.1 . .
C16 C17 H17B 109.1 . .
H17A C17 H17B 107.8 . .
C17 C18 C19 113.76(11) . .
C17 C18 H18A 108.8 . .
C19 C18 H18A 108.8 . .
C17 C18 H18B 108.8 . .
C19 C18 H18B 108.8 . .
H18A C18 H18B 107.7 . .
C20 C19 C18 113.74(12) . .
C20 C19 H19A 108.8 . .
C18 C19 H19A 108.8 . .
C20 C19 H19B 108.8 . .
C18 C19 H19B 108.8 . .
H19A C19 H19B 107.7 . .
C19 C20 H20A 109.5 . .
C19 C20 H20B 109.5 . .
H20A C20 H20B 109.5 . .
C19 C20 H20C 109.5 . .
H20A C20 H20C 109.5 . .
H20B C20 H20C 109.5 . .
C22 C21 C26 119.66(12) . .
C22 C21 C4 120.62(12) . .
C26 C21 C4 119.68(12) . .
C21 C22 C23 119.05(13) . .
C21 C22 C27 120.67(13) . .
C23 C22 C27 120.23(14) . .
C24 C23 C22 122.00(14) . .
C24 C23 H23 119.0 . .
C22 C23 H23 119.0 . .
C23 C24 C25 118.16(13) . .
C23 C24 C28 121.65(15) . .
C25 C24 C28 120.18(14) . .
C24 C25 C26 121.74(13) . .
C24 C25 H25 119.1 . .
C26 C25 H25 119.1 . .
C25 C26 C21 119.37(13) . .
C25 C26 C29 119.81(13) . .
C21 C26 C29 120.79(12) . .
C22 C27 H27A 109.5 . .
C22 C27 H27B 109.5 . .
H27A C27 H27B 109.5 . .
C22 C27 H27C 109.5 . .
H27A C27 H27C 109.5 . .
H27B C27 H27C 109.5 . .
C24 C28 H28A 109.5 . .
C24 C28 H28B 109.5 . .
H28A C28 H28B 109.5 . .
C24 C28 H28C 109.5 . .
H28A C28 H28C 109.5 . .
H28B C28 H28C 109.5 . .
C26 C29 H29A 109.5 . .
C26 C29 H29B 109.5 . .
H29A C29 H29B 109.5 . .
C26 C29 H29C 109.5 . .
H29A C29 H29C 109.5 . .
H29B C29 H29C 109.5 . .
C31 C30 C32 117.52(10) . 5_666
C31 C30 C42 123.95(10) . 5_666
C32 C30 C42 118.52(10) 5_666 5_666
C30 C31 C32 123.80(10) . .
C30 C31 H31 118.1 . .
C32 C31 H31 118.1 . .
C33 C32 C31 119.93(10) . .
C33 C32 C30 121.43(11) . 5_666
C31 C32 C30 118.59(10) . 5_666
C32 C33 C34 120.18(10) . .
C32 C33 C50 120.59(10) . .
C34 C33 C50 119.20(10) . .
C35 C34 C43 119.21(11) . .
C35 C34 C33 121.08(11) . .
C43 C34 C33 119.70(10) . .
C34 C35 C36 121.64(11) . .
C34 C35 H35 119.2 . .
C36 C35 H35 119.2 . .
C37 C36 C35 120.01(12) . .
C37 C36 H36 120.0 . .
C35 C36 H36 120.0 . .
C36 C37 C38 120.51(11) . .
C36 C37 H37 119.7 . .
C38 C37 H37 119.7 . .
C39 C38 C37 121.12(11) . .
C39 C38 C43 118.53(11) . .
C37 C38 C43 120.33(11) . .
C40 C39 C38 120.93(12) . .
C40 C39 H39 119.5 . .
C38 C39 H39 119.5 . .
C39 C40 C41 120.81(12) . .
C39 C40 H40 119.6 . .
C41 C40 H40 119.6 . .
O2 C41 C42 118.46(11) . .
O2 C41 C40 120.45(11) . .
C42 C41 C40 121.08(11) . .
C41 C42 C43 117.22(11) . .
C41 C42 C30 124.40(11) . 5_666
C43 C42 C30 118.35(10) . 5_666
C38 C43 C42 120.97(11) . .
C38 C43 C34 118.20(11) . .
C42 C43 C34 120.78(11) . .
O2 C44 C45 111.68(11) . .
O2 C44 H44A 109.3 . .
C45 C44 H44A 109.3 . .
O2 C44 H44B 109.3 . .
C45 C44 H44B 109.3 . .
H44A C44 H44B 107.9 . .
C44 C45 C46 111.40(11) . .
C44 C45 H45A 109.3 . .
C46 C45 H45A 109.3 . .
C44 C45 H45B 109.3 . .
C46 C45 H45B 109.3 . .
H45A C45 H45B 108.0 . .
C47 C46 C45 113.44(11) . .
C47 C46 H46A 108.9 . .
C45 C46 H46A 108.9 . .
C47 C46 H46B 108.9 . .
C45 C46 H46B 108.9 . .
H46A C46 H46B 107.7 . .
C48 C47 C46 114.69(12) . .
C48 C47 H47A 108.6 . .
C46 C47 H47A 108.6 . .
C48 C47 H47B 108.6 . .
C46 C47 H47B 108.6 . .
H47A C47 H47B 107.6 . .
C49 C48 C47 112.74(13) . .
C49 C48 H48A 109.0 . .
C47 C48 H48A 109.0 . .
C49 C48 H48B 109.0 . .
C47 C48 H48B 109.0 . .
H48A C48 H48B 107.8 . .
C48 C49 H49A 109.5 . .
C48 C49 H49B 109.5 . .
H49A C49 H49B 109.5 . .
C48 C49 H49C 109.5 . .
H49A C49 H49C 109.5 . .
H49B C49 H49C 109.5 . .
C51 C50 C55 119.93(11) . .
C51 C50 C33 120.19(11) . .
C55 C50 C33 119.87(11) . .
C52 C51 C50 119.18(12) . .
C52 C51 C56 119.94(12) . .
C50 C51 C56 120.83(11) . .
C53 C52 C51 121.75(12) . .
C53 C52 H52 119.1 . .
C51 C52 H52 119.1 . .
C54 C53 C52 118.49(11) . .
C54 C53 C57 121.17(13) . .
C52 C53 C57 120.31(13) . .
C53 C54 C55 121.64(12) . .
C53 C54 H54 119.2 . .
C55 C54 H54 119.2 . .
C54 C55 C50 119.00(12) . .
C54 C55 C58 119.83(12) . .
C50 C55 C58 121.16(11) . .
C51 C56 H56A 109.5 . .
C51 C56 H56B 109.5 . .
H56A C56 H56B 109.5 . .
C51 C56 H56C 109.5 . .
H56A C56 H56C 109.5 . .
H56B C56 H56C 109.5 . .
C53 C57 H57A 109.5 . .
C53 C57 H57B 109.5 . .
H57A C57 H57B 109.5 . .
C53 C57 H57C 109.5 . .
H57A C57 H57C 109.5 . .
H57B C57 H57C 109.5 . .
C55 C58 H58A 109.5 . .
C55 C58 H58B 109.5 . .
H58A C58 H58B 109.5 . .
C55 C58 H58C 109.5 . .
H58A C58 H58C 109.5 . .
H58B C58 H58C 109.5 . .

loop_
_geom_bond_atom_site_label_1
_geom_bond_atom_site_label_2
_geom_bond_distance
_geom_bond_site_symmetry_2
O1 C12 1.3552(15) .
O1 C15 1.4488(14) .
O2 C41 1.3648(15) .
O2 C44 1.4515(15) .
C1 C2 1.3699(17) .
C1 C3 1.4543(16) 7_666
C1 C13 1.4712(16) 7_666
C2 C3 1.4350(16) .
C2 H2 0.9500 .
C3 C4 1.3828(17) .
C3 C1 1.4542(16) 7_666
C4 C5 1.4371(16) .
C4 C21 1.5024(17) .
C5 C6 1.3962(17) .
C5 C14 1.4392(17) .
C6 C7 1.4029(18) .
C6 H6 0.9500 .
C7 C8 1.363(2) .
C7 H7 0.9500 .
C8 C9 1.4206(18) .
C8 H8 0.9500 .
C9 C10 1.4118(18) .
C9 C14 1.4263(16) .
C10 C11 1.3617(19) .
C10 H10 0.9500 .
C11 C12 1.4068(17) .
C11 H11 0.9500 .
C12 C13 1.4156(17) .
C13 C14 1.4289(17) .
C13 C1 1.4712(16) 7_666
C15 C16 1.5222(19) .
C15 H15A 0.9900 .
C15 H15B 0.9900 .
C16 C17 1.5314(17) .
C16 H16A 0.9900 .
C16 H16B 0.9900 .
C17 C18 1.5276(19) .
C17 H17A 0.9900 .
C17 H17B 0.9900 .
C18 C19 1.5356(18) .
C18 H18A 0.9900 .
C18 H18B 0.9900 .
C19 C20 1.510(2) .
C19 H19A 0.9900 .
C19 H19B 0.9900 .
C20 H20A 0.9800 .
C20 H20B 0.9800 .
C20 H20C 0.9800 .
C21 C22 1.3990(19) .
C21 C26 1.4053(19) .
C22 C23 1.402(2) .
C22 C27 1.506(2) .
C23 C24 1.384(2) .
C23 H23 0.9500 .
C24 C25 1.388(2) .
C24 C28 1.516(2) .
C25 C26 1.3954(18) .
C25 H25 0.9500 .
C26 C29 1.502(2) .
C27 H27A 0.9800 .
C27 H27B 0.9800 .
C27 H27C 0.9800 .
C28 H28A 0.9800 .
C28 H28B 0.9800 .
C28 H28C 0.9800 .
C29 H29A 0.9800 .
C29 H29B 0.9800 .
C29 H29C 0.9800 .
C30 C31 1.3752(16) .
C30 C32 1.4556(15) 5_666
C30 C42 1.4673(16) 5_666
C31 C32 1.4305(16) .
C31 H31 0.9500 .
C32 C33 1.3854(16) .
C32 C30 1.4555(15) 5_666
C33 C34 1.4398(17) .
C33 C50 1.4977(16) .
C34 C35 1.3963(17) .
C34 C43 1.4355(16) .
C35 C36 1.4014(18) .
C35 H35 0.9500 .
C36 C37 1.3687(18) .
C36 H36 0.9500 .
C37 C38 1.4188(18) .
C37 H37 0.9500 .
C38 C39 1.4075(17) .
C38 C43 1.4225(17) .
C39 C40 1.3666(19) .
C39 H39 0.9500 .
C40 C41 1.4068(18) .
C40 H40 0.9500 .
C41 C42 1.4050(16) .
C42 C43 1.4326(16) .
C42 C30 1.4674(16) 5_666
C44 C45 1.5164(19) .
C44 H44A 0.9900 .
C44 H44B 0.9900 .
C45 C46 1.5328(17) .
C45 H45A 0.9900 .
C45 H45B 0.9900 .
C46 C47 1.529(2) .
C46 H46A 0.9900 .
C46 H46B 0.9900 .
C47 C48 1.5179(19) .
C47 H47A 0.9900 .
C47 H47B 0.9900 .
C48 C49 1.513(2) .
C48 H48A 0.9900 .
C48 H48B 0.9900 .
C49 H49A 0.9800 .
C49 H49B 0.9800 .
C49 H49C 0.9800 .
C50 C51 1.4015(17) .
C50 C55 1.4072(17) .
C51 C52 1.3925(17) .
C51 C56 1.5049(18) .
C52 C53 1.3893(19) .
C52 H52 0.9500 .
C53 C54 1.3871(19) .
C53 C57 1.5054(18) .
C54 C55 1.3968(17) .
C54 H54 0.9500 .
C55 C58 1.5061(18) .
C56 H56A 0.9800 .
C56 H56B 0.9800 .
C56 H56C 0.9800 .
C57 H57A 0.9800 .
C57 H57B 0.9800 .
C57 H57C 0.9800 .
C58 H58A 0.9800 .
C58 H58B 0.9800 .
C58 H58C 0.9800 .
